data_7025870
loop_
_publ_author_name
'Deng, Zhao-Peng'
'Kang, Wei'
'Huo, Li-Hua'
'Zhao, Hui'
'Gao, Shan'

_publ_section_title
;
 Rare-earth organic frameworks involving three types of architecture tuned
 by the lanthanide contraction effect: hydrothermal syntheses, structures
 and luminescence.
;
_journal_issue 27
_journal_name_full 'Dalton transactions (Cambridge, England : 2003)'
_journal_page_first 6276
_journal_page_last 6284
_journal_paper_doi 10.1039/c0dt00031k
_journal_volume 39
_journal_year 2010
_chemical_formula_moiety 'C20 H22 Eu2 N12 O12'
_chemical_formula_sum 'C20 H22 Eu2 N12 O12'
_chemical_formula_weight 926.42
_chemical_name_systematic
;
?
;
_space_group_IT_number 14
_symmetry_cell_setting monoclinic
_symmetry_space_group_name_Hall '-P 2yn'
_symmetry_space_group_name_H-M 'P 1 21/n 1'
_atom_sites_solution_hydrogens geom
_atom_sites_solution_primary direct
_atom_sites_solution_secondary difmap
_audit_creation_method SHELXL-97
_cell_angle_alpha 90.00
_cell_angle_beta 94.16(3)
_cell_angle_gamma 90.00
_cell_formula_units_Z 4
_cell_length_a 9.832(2)
_cell_length_b 11.437(2)
_cell_length_c 24.755(5)
_cell_measurement_reflns_used 18974
_cell_measurement_temperature 295(2)
_cell_measurement_theta_max 24.97
_cell_measurement_theta_min 3.05
_cell_volume 2776.3(9)
_computing_cell_refinement RAPID-AUTO
_computing_data_collection 'RAPID-AUTO (Rigaku Corporation, 1998)'
_computing_data_reduction 'CrystalStructure (Rigaku/MSC and Rigaku Corporation, 2002)'
_computing_molecular_graphics SHELXL-97
_computing_publication_material SHELXL-97
_computing_structure_refinement 'SHELXL-97 (Sheldrick, 1997)'
_computing_structure_solution 'SHELXS-97 (Sheldrick, 1990)'
_diffrn_ambient_temperature 295(2)
_diffrn_detector_area_resol_mean 10.000
_diffrn_measured_fraction_theta_full 0.988
_diffrn_measured_fraction_theta_max 0.988
_diffrn_measurement_device_type 'Rigaku RAXIS-RAPID'
_diffrn_measurement_method \w
_diffrn_radiation_monochromator graphite
_diffrn_radiation_source 'fine-focus sealed tube'
_diffrn_radiation_type MoK\a
_diffrn_radiation_wavelength 0.71073
_diffrn_reflns_av_R_equivalents 0.0451
_diffrn_reflns_av_sigmaI/netI 0.0351
_diffrn_reflns_limit_h_max 11
_diffrn_reflns_limit_h_min -11
_diffrn_reflns_limit_k_max 13
_diffrn_reflns_limit_k_min -13
_diffrn_reflns_limit_l_max 29
_diffrn_reflns_limit_l_min -29
_diffrn_reflns_number 20983
_diffrn_reflns_theta_full 24.99
_diffrn_reflns_theta_max 24.99
_diffrn_reflns_theta_min 3.05
_diffrn_standards_decay_% 0
_diffrn_standards_interval_count 0
_diffrn_standards_interval_time 0
_diffrn_standards_number 0
_exptl_absorpt_coefficient_mu 4.563
_exptl_absorpt_correction_T_max 0.6337
_exptl_absorpt_correction_T_min 0.4622
_exptl_absorpt_correction_type multi-scan
_exptl_absorpt_process_details 'ABSCOR (Higashi, 1995)'
_exptl_crystal_colour yellow
_exptl_crystal_density_diffrn 2.216
_exptl_crystal_density_method 'not measured'
_exptl_crystal_description prism
_exptl_crystal_F_000 1792
_exptl_crystal_size_max 0.20
_exptl_crystal_size_mid 0.15
_exptl_crystal_size_min 0.11
_refine_diff_density_max 2.274
_refine_diff_density_min -1.784
_refine_diff_density_rms 0.159
_refine_ls_extinction_method none
_refine_ls_goodness_of_fit_ref 1.042
_refine_ls_hydrogen_treatment mixed
_refine_ls_matrix_type full
_refine_ls_number_parameters 433
_refine_ls_number_reflns 4827
_refine_ls_number_restraints 8
_refine_ls_restrained_S_all 1.042
_refine_ls_R_factor_all 0.0355
_refine_ls_R_factor_gt 0.0296
_refine_ls_shift/su_max 0.001
_refine_ls_shift/su_mean 0.000
_refine_ls_structure_factor_coef Fsqd
_refine_ls_weighting_details 'calc w=1/[\s^2^(Fo^2^)+(0.0461P)^2^+1.8602P] where P=(Fo^2^+2Fc^2^)/3'
_refine_ls_weighting_scheme calc
_refine_ls_wR_factor_gt 0.0726
_refine_ls_wR_factor_ref 0.0766
_reflns_number_gt 4158
_reflns_number_total 4827
_reflns_threshold_expression >2sigma(I)
_cod_data_source_file c0dt00031k.txt
_cod_data_source_block complex5
_cod_original_sg_symbol_Hall '-P 2yn '
_cod_original_sg_symbol_H-M 'P 21/n'
_cod_database_code 7025870

loop_
_symmetry_equiv_pos_as_xyz
'x, y, z'
'-x+1/2, y+1/2, -z+1/2'
'-x, -y, -z'
'x-1/2, -y-1/2, z-1/2'

loop_
_atom_site_label
_atom_site_type_symbol
_atom_site_fract_x
_atom_site_fract_y
_atom_site_fract_z
_atom_site_U_iso_or_equiv
_atom_site_adp_type
_atom_site_occupancy
_atom_site_symmetry_multiplicity
_atom_site_calc_flag
_atom_site_refinement_flags
Eu1 Eu 0.641820(18) 0.515934(18) 0.239315(7) 0.01393(9) Uani 1 1 d .
Eu2 Eu 0.360030(19) 0.732557(18) 0.255069(7) 0.01387(9) Uani 1 1 d .
O1 O 0.1799(3) 0.8589(3) 0.28051(12) 0.0277(7) Uani 1 1 d .
O1W O 0.1560(3) 0.6214(3) 0.22684(14) 0.0287(7) Uani 1 1 d D
H1O1 H 0.127(4) 0.561(3) 0.2426(18) 0.043 Uiso 1 1 d D
H1O2 H 0.091(3) 0.652(4) 0.2073(18) 0.043 Uiso 1 1 d D
O2W O 0.8502(3) 0.6227(3) 0.26441(13) 0.0275(7) Uani 1 1 d D
H2O1 H 0.868(5) 0.691(2) 0.2539(18) 0.041 Uiso 1 1 d D
H2O2 H 0.907(4) 0.602(4) 0.2903(15) 0.041 Uiso 1 1 d D
O2 O 0.0028(3) 0.9109(3) 0.32745(12) 0.0257(7) Uani 1 1 d .
O3 O 0.3912(3) 0.9200(2) 0.21350(11) 0.0214(6) Uani 1 1 d .
O4 O 0.5006(3) 1.0114(3) 0.15020(12) 0.0271(7) Uani 1 1 d .
O5 O 0.8182(3) 0.3845(3) 0.21528(12) 0.0273(7) Uani 1 1 d .
O6 O 1.0031(3) 0.3351(3) 0.17356(12) 0.0261(7) Uani 1 1 d .
O7 O 0.6118(3) 0.3309(2) 0.28473(11) 0.0217(6) Uani 1 1 d .
O8 O 0.5107(4) 0.2430(3) 0.35144(13) 0.0293(8) Uani 1 1 d .
O9 O 0.4315(3) 0.5495(2) 0.27428(12) 0.0200(6) Uani 1 1 d D
O10 O 0.5716(3) 0.7009(2) 0.22022(12) 0.0200(6) Uani 1 1 d D
N1 N 0.2567(4) 0.6938(3) 0.34966(14) 0.0200(8) Uani 1 1 d .
N2 N 0.1490(4) 0.6709(4) 0.44967(15) 0.0291(9) Uani 1 1 d .
N3 N -0.0043(5) 0.8182(4) 0.42886(16) 0.0403(11) Uani 1 1 d .
H3A H -0.0349 0.8092 0.4603 0.048 Uiso 1 1 calc R
H3B H -0.0395 0.8704 0.4070 0.048 Uiso 1 1 calc R
N4 N 0.3233(4) 0.7425(3) 0.14803(14) 0.0222(8) Uani 1 1 d .
N5 N 0.3891(5) 0.7345(4) 0.04102(15) 0.0321(10) Uani 1 1 d .
N6 N 0.5100(5) 0.9055(4) 0.05199(16) 0.0389(11) Uani 1 1 d .
H6A H 0.5331 0.8984 0.0193 0.047 Uiso 1 1 calc R
H6B H 0.5381 0.9645 0.0713 0.047 Uiso 1 1 calc R
N7 N 0.7452(4) 0.5437(3) 0.14294(14) 0.0204(8) Uani 1 1 d .
N8 N 0.8590(4) 0.5571(4) 0.04332(15) 0.0334(10) Uani 1 1 d .
N9 N 1.0141(5) 0.4143(4) 0.06941(17) 0.0463(13) Uani 1 1 d .
H9A H 1.0467 0.4199 0.0382 0.056 Uiso 1 1 calc R
H9B H 1.0488 0.3653 0.0929 0.056 Uiso 1 1 calc R
N10 N 0.6796(4) 0.5163(3) 0.34528(14) 0.0191(8) Uani 1 1 d .
N11 N 0.6178(4) 0.5363(4) 0.45201(15) 0.0304(9) Uani 1 1 d .
N12 N 0.5112(5) 0.3574(4) 0.44831(16) 0.0402(11) Uani 1 1 d .
H12A H 0.4914 0.3675 0.4812 0.048 Uiso 1 1 calc R
H12B H 0.4862 0.2945 0.4313 0.048 Uiso 1 1 calc R
C1 C 0.3035(5) 0.6126(4) 0.38457(18) 0.0272(10) Uani 1 1 d .
H1 H 0.3727 0.5624 0.3756 0.033 Uiso 1 1 calc R
C2 C 0.2491(5) 0.6031(4) 0.43419(18) 0.0289(11) Uani 1 1 d .
H2 H 0.2842 0.5462 0.4581 0.035 Uiso 1 1 calc R
C3 C 0.0983(5) 0.7508(4) 0.41385(18) 0.0251(10) Uani 1 1 d .
C4 C 0.1562(4) 0.7638(4) 0.36304(16) 0.0176(9) Uani 1 1 d .
C5 C 0.1094(4) 0.8505(4) 0.32047(16) 0.0194(9) Uani 1 1 d .
C6 C 0.2847(5) 0.6523(4) 0.11582(18) 0.0301(11) Uani 1 1 d .
H6 H 0.2358 0.5906 0.1294 0.036 Uiso 1 1 calc R
C7 C 0.3172(6) 0.6510(5) 0.0629(2) 0.0367(12) Uani 1 1 d .
H7 H 0.2875 0.5883 0.0413 0.044 Uiso 1 1 calc R
C8 C 0.4300(5) 0.8247(4) 0.07288(17) 0.0246(10) Uani 1 1 d .
C9 C 0.3917(4) 0.8304(4) 0.12739(16) 0.0200(9) Uani 1 1 d .
C10 C 0.4321(4) 0.9285(4) 0.16609(16) 0.0191(9) Uani 1 1 d .
C11 C 0.6995(5) 0.6197(4) 0.10530(18) 0.0279(10) Uani 1 1 d .
H11 H 0.6284 0.6698 0.1124 0.033 Uiso 1 1 calc R
C12 C 0.7553(5) 0.6256(4) 0.0562(2) 0.0353(12) Uani 1 1 d .
H12 H 0.7198 0.6793 0.0308 0.042 Uiso 1 1 calc R
C13 C 0.9085(5) 0.4825(4) 0.08158(18) 0.0279(11) Uani 1 1 d .
C14 C 0.8493(4) 0.4740(4) 0.13212(16) 0.0181(9) Uani 1 1 d .
C15 C 0.8937(4) 0.3923(4) 0.17707(16) 0.0194(9) Uani 1 1 d .
C16 C 0.7151(5) 0.6105(4) 0.37436(19) 0.0287(10) Uani 1 1 d .
H16 H 0.7614 0.6710 0.3586 0.034 Uiso 1 1 calc R
C17 C 0.6845(5) 0.6197(4) 0.42725(19) 0.0317(11) Uani 1 1 d .
H17 H 0.7112 0.6865 0.4466 0.038 Uiso 1 1 calc R
C18 C 0.5809(5) 0.4392(4) 0.42357(17) 0.0241(10) Uani 1 1 d .
C19 C 0.6153(4) 0.4291(4) 0.36866(17) 0.0208(9) Uani 1 1 d .
C20 C 0.5754(4) 0.3258(4) 0.33304(16) 0.0185(9) Uani 1 1 d .
H9O H 0.385(4) 0.488(3) 0.2685(19) 0.028 Uiso 1 1 d D
H10O H 0.614(4) 0.764(2) 0.226(2) 0.028 Uiso 1 1 d D

loop_
_atom_site_aniso_label
_atom_site_aniso_U_11
_atom_site_aniso_U_22
_atom_site_aniso_U_33
_atom_site_aniso_U_23
_atom_site_aniso_U_13
_atom_site_aniso_U_12
Eu1 0.01295(14) 0.01529(13) 0.01402(13) -0.00008(7) 0.00415(9) 0.00098(7)
Eu2 0.01289(13) 0.01547(13) 0.01372(13) 0.00022(7) 0.00433(9) 0.00126(7)
O1 0.0279(18) 0.0325(17) 0.0250(16) 0.0127(14) 0.0171(14) 0.0133(14)
O1W 0.0176(17) 0.0292(17) 0.0388(19) 0.0098(15) -0.0022(14) -0.0018(13)
O2W 0.0230(19) 0.0256(17) 0.0330(19) 0.0099(14) -0.0034(14) -0.0054(13)
O2 0.0208(17) 0.0376(18) 0.0196(15) 0.0035(13) 0.0068(12) 0.0139(14)
O3 0.0313(18) 0.0195(15) 0.0143(14) -0.0010(12) 0.0084(12) 0.0029(13)
O4 0.0289(19) 0.0298(18) 0.0235(17) 0.0023(13) 0.0090(14) -0.0082(14)
O5 0.0277(18) 0.0327(17) 0.0234(16) 0.0112(14) 0.0164(14) 0.0118(14)
O6 0.0246(18) 0.0309(17) 0.0238(16) 0.0034(13) 0.0080(13) 0.0124(14)
O7 0.0311(18) 0.0187(14) 0.0162(14) 0.0005(12) 0.0071(13) 0.0041(13)
O8 0.034(2) 0.0296(18) 0.0251(17) 0.0038(14) 0.0086(15) -0.0115(14)
O9 0.0177(16) 0.0173(14) 0.0258(15) -0.0042(13) 0.0059(12) 0.0006(12)
O10 0.0164(16) 0.0172(14) 0.0267(15) -0.0012(13) 0.0044(13) -0.0009(12)
N1 0.020(2) 0.0210(18) 0.0190(18) -0.0004(15) 0.0022(15) -0.0002(15)
N2 0.033(2) 0.039(2) 0.0164(18) 0.0055(17) 0.0068(17) 0.0058(18)
N3 0.047(3) 0.053(3) 0.025(2) 0.010(2) 0.024(2) 0.021(2)
N4 0.021(2) 0.027(2) 0.0186(18) -0.0008(15) 0.0050(15) -0.0028(16)
N5 0.041(3) 0.038(2) 0.0175(19) -0.0047(17) 0.0056(18) -0.0034(19)
N6 0.057(3) 0.041(2) 0.022(2) -0.0020(18) 0.020(2) -0.011(2)
N7 0.0156(19) 0.0242(18) 0.0214(18) 0.0011(16) 0.0025(15) 0.0037(15)
N8 0.037(2) 0.045(2) 0.0192(19) 0.0075(18) 0.0064(17) 0.007(2)
N9 0.054(3) 0.061(3) 0.027(2) 0.016(2) 0.025(2) 0.029(2)
N10 0.0173(19) 0.0231(19) 0.0174(18) -0.0021(15) 0.0039(15) 0.0008(15)
N11 0.035(2) 0.037(2) 0.0182(19) -0.0040(17) 0.0015(17) -0.0016(19)
N12 0.060(3) 0.042(2) 0.022(2) -0.0014(18) 0.020(2) -0.009(2)
C1 0.021(2) 0.035(3) 0.025(2) 0.006(2) 0.0023(19) 0.007(2)
C2 0.034(3) 0.034(2) 0.019(2) 0.008(2) 0.003(2) 0.006(2)
C3 0.028(3) 0.030(2) 0.018(2) 0.0016(19) 0.0040(19) 0.003(2)
C4 0.014(2) 0.023(2) 0.016(2) 0.0022(17) 0.0026(16) 0.0017(17)
C5 0.017(2) 0.023(2) 0.019(2) 0.0019(17) 0.0043(17) 0.0036(17)
C6 0.031(3) 0.035(3) 0.024(2) -0.007(2) 0.003(2) -0.014(2)
C7 0.039(3) 0.043(3) 0.028(3) -0.013(2) 0.003(2) -0.006(2)
C8 0.027(3) 0.029(2) 0.018(2) 0.0034(19) 0.0041(18) 0.006(2)
C9 0.019(2) 0.025(2) 0.017(2) 0.0016(18) 0.0038(17) 0.0048(18)
C10 0.018(2) 0.024(2) 0.016(2) 0.0024(17) 0.0001(16) 0.0071(18)
C11 0.027(3) 0.032(2) 0.025(2) 0.007(2) 0.0024(19) 0.011(2)
C12 0.035(3) 0.044(3) 0.027(2) 0.010(2) 0.004(2) 0.015(2)
C13 0.025(3) 0.037(3) 0.023(2) 0.001(2) 0.0065(19) 0.007(2)
C14 0.013(2) 0.022(2) 0.019(2) 0.0039(17) 0.0009(17) -0.0002(17)
C15 0.017(2) 0.022(2) 0.019(2) -0.0010(17) 0.0014(17) 0.0024(17)
C16 0.026(3) 0.030(2) 0.031(2) -0.006(2) 0.005(2) -0.007(2)
C17 0.036(3) 0.033(3) 0.026(2) -0.013(2) 0.001(2) -0.001(2)
C18 0.025(3) 0.029(2) 0.018(2) 0.0040(19) 0.0040(18) 0.0051(19)
C19 0.016(2) 0.027(2) 0.020(2) 0.0001(18) 0.0040(17) 0.0068(18)
C20 0.019(2) 0.022(2) 0.015(2) -0.0014(17) 0.0012(17) 0.0020(17)

loop_
_atom_type_symbol
_atom_type_description
_atom_type_scat_dispersion_real
_atom_type_scat_dispersion_imag
_atom_type_scat_source
C C 0.0033 0.0016 'International Tables Vol C Tables 4.2.6.8 and 6.1.1.4'
H H 0.0000 0.0000 'International Tables Vol C Tables 4.2.6.8 and 6.1.1.4'
N N 0.0061 0.0033 'International Tables Vol C Tables 4.2.6.8 and 6.1.1.4'
O O 0.0106 0.0060 'International Tables Vol C Tables 4.2.6.8 and 6.1.1.4'
Eu Eu -0.1578 3.6682 'International Tables Vol C Tables 4.2.6.8 and 6.1.1.4'

loop_
_geom_angle_atom_site_label_1
_geom_angle_atom_site_label_2
_geom_angle_atom_site_label_3
_geom_angle
_geom_angle_site_symmetry_1
_geom_angle_site_symmetry_3
O10 Eu1 O9 70.03(10) . .
O10 Eu1 O5 138.37(10) . .
O9 Eu1 O5 150.56(10) . .
O10 Eu1 O2 99.56(11) . 2_545
O9 Eu1 O2 80.92(10) . 2_545
O5 Eu1 O2 85.36(11) . 2_545
O10 Eu1 O7 150.08(10) . .
O9 Eu1 O7 80.23(10) . .
O5 Eu1 O7 71.52(10) . .
O2 Eu1 O7 78.36(10) 2_545 .
O10 Eu1 O2W 79.78(11) . .
O9 Eu1 O2W 125.28(11) . .
O5 Eu1 O2W 76.51(12) . .
O2 Eu1 O2W 150.21(10) 2_545 .
O7 Eu1 O2W 116.69(11) . .
O10 Eu1 N10 103.08(10) . .
O9 Eu1 N10 72.14(11) . .
O5 Eu1 N10 101.31(11) . .
O2 Eu1 N10 135.85(10) 2_545 .
O7 Eu1 N10 63.29(10) . .
O2W Eu1 N10 71.79(11) . .
O10 Eu1 N7 80.39(10) . .
O9 Eu1 N7 135.68(11) . .
O5 Eu1 N7 61.72(10) . .
O2 Eu1 N7 72.11(10) 2_545 .
O7 Eu1 N7 125.68(10) . .
O2W Eu1 N7 78.49(11) . .
N10 Eu1 N7 148.78(11) . .
O10 Eu1 Eu2 35.89(7) . .
O9 Eu1 Eu2 34.15(7) . .
O5 Eu1 Eu2 171.54(7) . .
O2 Eu1 Eu2 89.84(8) 2_545 .
O7 Eu1 Eu2 114.33(7) . .
O2W Eu1 Eu2 104.89(8) . .
N10 Eu1 Eu2 86.98(8) . .
N7 Eu1 Eu2 110.15(8) . .
O10 Eu1 H9O 83.7(8) . .
O9 Eu1 H9O 17.6(6) . .
O5 Eu1 H9O 134.3(7) . .
O2 Eu1 H9O 66.9(8) 2_545 .
O7 Eu1 H9O 67.9(9) . .
O2W Eu1 H9O 141.4(7) . .
N10 Eu1 H9O 78.4(10) . .
N7 Eu1 H9O 132.5(10) . .
Eu2 Eu1 H9O 48.6(8) . .
O9 Eu2 O10 70.19(10) . .
O9 Eu2 O1 136.78(10) . .
O10 Eu2 O1 151.87(10) . .
O9 Eu2 O3 150.73(10) . .
O10 Eu2 O3 80.55(10) . .
O1 Eu2 O3 72.30(10) . .
O9 Eu2 O1W 79.19(11) . .
O10 Eu2 O1W 123.37(11) . .
O1 Eu2 O1W 77.40(12) . .
O3 Eu2 O1W 118.06(11) . .
O9 Eu2 O6 98.46(11) . 2_655
O10 Eu2 O6 83.27(10) . 2_655
O1 Eu2 O6 84.24(11) . 2_655
O3 Eu2 O6 78.51(10) . 2_655
O1W Eu2 O6 149.09(11) . 2_655
O9 Eu2 N4 105.62(11) . .
O10 Eu2 N4 72.43(11) . .
O1 Eu2 N4 100.75(11) . .
O3 Eu2 N4 63.06(10) . .
O1W Eu2 N4 71.68(12) . .
O6 Eu2 N4 136.94(10) 2_655 .
O9 Eu2 N1 77.98(10) . .
O10 Eu2 N1 135.00(11) . .
O1 Eu2 N1 62.18(10) . .
O3 Eu2 N1 126.45(10) . .
O1W Eu2 N1 78.81(11) . .
O6 Eu2 N1 70.64(10) 2_655 .
N4 Eu2 N1 148.78(11) . .
O9 Eu2 C10 134.76(10) . .
O10 Eu2 C10 67.28(10) . .
O1 Eu2 C10 87.95(10) . .
O3 Eu2 C10 19.47(9) . .
O1W Eu2 C10 112.36(11) . .
O6 Eu2 C10 91.34(10) 2_655 .
N4 Eu2 C10 46.75(11) . .
N1 Eu2 C10 145.80(10) . .
O9 Eu2 Eu1 35.58(7) . .
O10 Eu2 Eu1 34.61(7) . .
O1 Eu2 Eu1 170.33(7) . .
O3 Eu2 Eu1 115.15(7) . .
O1W Eu2 Eu1 102.95(8) . .
O6 Eu2 Eu1 91.15(8) 2_655 .
N4 Eu2 Eu1 88.43(8) . .
N1 Eu2 Eu1 108.27(8) . .
C10 Eu2 Eu1 100.68(7) . .
O9 Eu2 H10O 84.3(8) . .
O10 Eu2 H10O 17.8(6) . .
O1 Eu2 H10O 135.1(7) . .
O3 Eu2 H10O 67.2(9) . .
O1W Eu2 H10O 139.4(7) . .
O6 Eu2 H10O 69.7(8) 2_655 .
N4 Eu2 H10O 77.7(10) . .
N1 Eu2 H10O 133.2(11) . .
C10 Eu2 H10O 58.0(10) . .
Eu1 Eu2 H10O 49.6(8) . .
C5 O1 Eu2 128.4(3) . .
Eu2 O1W H1O1 126(3) . .
Eu2 O1W H1O2 121(3) . .
H1O1 O1W H1O2 109(4) . .
Eu1 O2W H2O1 125(3) . .
Eu1 O2W H2O2 123(3) . .
H2O1 O2W H2O2 110(4) . .
C5 O2 Eu1 128.5(3) . 2
C10 O3 Eu2 121.4(2) . .
C15 O5 Eu1 128.6(3) . .
C15 O6 Eu2 128.6(3) . 2_645
C20 O7 Eu1 121.8(2) . .
Eu2 O9 Eu1 110.27(12) . .
Eu2 O9 H9O 126(4) . .
Eu1 O9 H9O 106(3) . .
Eu1 O10 Eu2 109.50(11) . .
Eu1 O10 H10O 129(4) . .
Eu2 O10 H10O 104(3) . .
C1 N1 C4 119.1(4) . .
C1 N1 Eu2 123.6(3) . .
C4 N1 Eu2 117.2(3) . .
C2 N2 C3 116.9(4) . .
C3 N3 H3A 120.0 . .
C3 N3 H3B 120.0 . .
H3A N3 H3B 120.0 . .
C9 N4 C6 118.8(4) . .
C9 N4 Eu2 112.3(3) . .
C6 N4 Eu2 125.0(3) . .
C7 N5 C8 117.3(4) . .
C8 N6 H6A 120.0 . .
C8 N6 H6B 120.0 . .
H6A N6 H6B 120.0 . .
C11 N7 C14 118.3(4) . .
C11 N7 Eu1 124.8(3) . .
C14 N7 Eu1 116.9(3) . .
C13 N8 C12 116.5(4) . .
C13 N9 H9A 120.0 . .
C13 N9 H9B 120.0 . .
H9A N9 H9B 120.0 . .
C16 N10 C19 119.0(4) . .
C16 N10 Eu1 123.8(3) . .
C19 N10 Eu1 113.3(3) . .
C17 N11 C18 118.1(4) . .
C18 N12 H12A 120.0 . .
C18 N12 H12B 120.0 . .
H12A N12 H12B 120.0 . .
N1 C1 C2 119.8(4) . .
N1 C1 H1 120.1 . .
C2 C1 H1 120.1 . .
N2 C2 C1 123.6(4) . .
N2 C2 H2 118.2 . .
C1 C2 H2 118.2 . .
N3 C3 N2 117.2(4) . .
N3 C3 C4 122.7(4) . .
N2 C3 C4 120.0(4) . .
N1 C4 C3 120.5(4) . .
N1 C4 C5 114.8(3) . .
C3 C4 C5 124.7(4) . .
O1 C5 O2 124.9(4) . .
O1 C5 C4 116.6(4) . .
O2 C5 C4 118.5(3) . .
N4 C6 C7 120.0(4) . .
N4 C6 H6 120.0 . .
C7 C6 H6 120.0 . .
N5 C7 C6 123.4(4) . .
N5 C7 H7 118.3 . .
C6 C7 H7 118.3 . .
N6 C8 N5 117.5(4) . .
N6 C8 C9 122.4(4) . .
N5 C8 C9 120.1(4) . .
N4 C9 C8 120.2(4) . .
N4 C9 C10 115.7(3) . .
C8 C9 C10 123.9(4) . .
O4 C10 O3 124.4(4) . .
O4 C10 C9 119.3(4) . .
O3 C10 C9 116.3(4) . .
O4 C10 Eu2 152.7(3) . .
C9 C10 Eu2 81.8(2) . .
N7 C11 C12 121.1(4) . .
N7 C11 H11 119.4 . .
C12 C11 H11 119.4 . .
N8 C12 C11 122.8(4) . .
N8 C12 H12 118.6 . .
C11 C12 H12 118.6 . .
N8 C13 N9 117.1(4) . .
N8 C13 C14 121.0(4) . .
N9 C13 C14 121.9(4) . .
N7 C14 C13 120.2(4) . .
N7 C14 C15 114.2(3) . .
C13 C14 C15 125.6(4) . .
O5 C15 O6 124.8(4) . .
O5 C15 C14 116.8(4) . .
O6 C15 C14 118.4(4) . .
N10 C16 C17 120.9(4) . .
N10 C16 H16 119.6 . .
C17 C16 H16 119.6 . .
N11 C17 C16 122.4(4) . .
N11 C17 H17 118.8 . .
C16 C17 H17 118.8 . .
N12 C18 N11 117.7(4) . .
N12 C18 C19 123.0(4) . .
N11 C18 C19 119.3(4) . .
N10 C19 C18 120.3(4) . .
N10 C19 C20 116.3(3) . .
C18 C19 C20 123.3(4) . .
O8 C20 O7 124.4(4) . .
O8 C20 C19 120.0(4) . .
O7 C20 C19 115.7(4) . .

loop_
_geom_bond_atom_site_label_1
_geom_bond_atom_site_label_2
_geom_bond_distance
_geom_bond_site_symmetry_2
Eu1 O10 2.265(3) .
Eu1 O9 2.331(3) .
Eu1 O5 2.403(3) .
Eu1 O2 2.420(3) 2_545
Eu1 O7 2.424(3) .
Eu1 O2W 2.427(3) .
Eu1 N10 2.623(3) .
Eu1 N7 2.679(3) .
Eu1 H9O 2.70(4) .
Eu2 O9 2.249(3) .
Eu2 O10 2.337(3) .
Eu2 O1 2.405(3) .
Eu2 O3 2.408(3) .
Eu2 O1W 2.434(3) .
Eu2 O6 2.442(3) 2_655
Eu2 N4 2.651(4) .
Eu2 N1 2.657(3) .
Eu2 C10 3.256(4) .
Eu2 H10O 2.67(4) .
O1 C5 1.252(5) .
O1W H1O1 0.85(4) .
O1W H1O2 0.85(4) .
O2W H2O1 0.85(4) .
O2W H2O2 0.85(4) .
O2 C5 1.278(5) .
O2 Eu1 2.420(3) 2
O3 C10 1.271(5) .
O4 C10 1.244(5) .
O5 C15 1.247(5) .
O6 C15 1.267(5) .
O6 Eu2 2.442(3) 2_645
O7 C20 1.274(5) .
O8 C20 1.245(5) .
O9 H9O 0.85(4) .
O10 H10O 0.84(3) .
N1 C1 1.327(6) .
N1 C4 1.332(5) .
N2 C2 1.331(6) .
N2 C3 1.344(6) .
N3 C3 1.343(6) .
N3 H3A 0.8600 .
N3 H3B 0.8600 .
N4 C9 1.332(6) .
N4 C6 1.342(6) .
N5 C7 1.327(7) .
N5 C8 1.343(6) .
N6 C8 1.341(6) .
N6 H6A 0.8600 .
N6 H6B 0.8600 .
N7 C11 1.329(6) .
N7 C14 1.340(5) .
N8 C13 1.340(6) .
N8 C12 1.343(6) .
N9 C13 1.350(6) .
N9 H9A 0.8600 .
N9 H9B 0.8600 .
N10 C16 1.328(6) .
N10 C19 1.335(6) .
N11 C17 1.331(6) .
N11 C18 1.350(6) .
N12 C18 1.335(6) .
N12 H12A 0.8600 .
N12 H12B 0.8600 .
C1 C2 1.379(6) .
C1 H1 0.9300 .
C2 H2 0.9300 .
C3 C4 1.425(6) .
C4 C5 1.495(6) .
C6 C7 1.370(6) .
C6 H6 0.9300 .
C7 H7 0.9300 .
C8 C9 1.429(6) .
C9 C10 1.509(6) .
C11 C12 1.370(6) .
C11 H11 0.9300 .
C12 H12 0.9300 .
C13 C14 1.421(6) .
C14 C15 1.494(6) .
C16 C17 1.369(6) .
C16 H16 0.9300 .
C17 H17 0.9300 .
C18 C19 1.429(6) .
C19 C20 1.509(6) .

loop_
_geom_hbond_atom_site_label_D
_geom_hbond_atom_site_label_H
_geom_hbond_atom_site_label_A
_geom_hbond_distance_DH
_geom_hbond_distance_HA
_geom_hbond_distance_DA
_geom_hbond_angle_DHA
_geom_hbond_site_symmetry_A
O1W H1O1 O3 0.85(4) 1.96(4) 2.793(4) 165(4) 2_545
O1W H1O2 O8 0.85(4) 2.00(4) 2.813(5) 162(4) 2
O2W H2O1 O7 0.85(4) 1.88(3) 2.712(4) 167(4) 2_655
O2W H2O2 O4 0.85(4) 1.97(4) 2.791(5) 162(4) 2_645
N3 H3A N5 0.86 2.24 3.098(5) 173.9 4_576
N3 H3B O2 0.86 2.09 2.730(5) 130.2 .
N6 H6A N2 0.86 2.28 3.090(5) 157.9 4_675
N6 H6B O4 0.86 2.09 2.724(5) 130.6 .
N9 H9A N8 0.86 2.30 3.155(5) 176.9 3_765
N9 H9B O6 0.86 2.11 2.742(5) 130.2 .
N12 H12A N11 0.86 2.31 3.103(6) 152.9 3_666
N12 H12B O8 0.86 2.09 2.731(5) 130.5 .
O9 H9O O1 0.85(4) 1.98(2) 2.752(4) 150(4) 2_545
O10 H10O O5 0.84(3) 2.08(3) 2.807(4) 145(4) 2_655

loop_
_geom_torsion_atom_site_label_1
_geom_torsion_atom_site_label_2
_geom_torsion_atom_site_label_3
_geom_torsion_atom_site_label_4
_geom_torsion
_geom_torsion_site_symmetry_1
_geom_torsion_site_symmetry_4
O10 Eu1 Eu2 O9 -179.39(17) . .
O2 Eu1 Eu2 O9 73.92(15) 2_545 .
O7 Eu1 Eu2 O9 -3.21(15) . .
O2W Eu1 Eu2 O9 -132.28(15) . .
N10 Eu1 Eu2 O9 -62.02(15) . .
N7 Eu1 Eu2 O9 144.75(15) . .
O9 Eu1 Eu2 O10 179.39(17) . .
O2 Eu1 Eu2 O10 -106.70(15) 2_545 .
O7 Eu1 Eu2 O10 176.18(15) . .
O2W Eu1 Eu2 O10 47.11(15) . .
N10 Eu1 Eu2 O10 117.36(15) . .
N7 Eu1 Eu2 O10 -35.86(15) . .
O10 Eu1 Eu2 O3 1.44(15) . .
O9 Eu1 Eu2 O3 -179.17(15) . .
O2 Eu1 Eu2 O3 -105.25(10) 2_545 .
O7 Eu1 Eu2 O3 177.62(10) . .
O2W Eu1 Eu2 O3 48.55(11) . .
N10 Eu1 Eu2 O3 118.81(11) . .
N7 Eu1 Eu2 O3 -34.42(12) . .
O10 Eu1 Eu2 O1W 131.33(15) . .
O9 Eu1 Eu2 O1W -49.29(15) . .
O2 Eu1 Eu2 O1W 24.63(11) 2_545 .
O7 Eu1 Eu2 O1W -52.50(12) . .
O2W Eu1 Eu2 O1W 178.44(11) . .
N10 Eu1 Eu2 O1W -111.31(11) . .
N7 Eu1 Eu2 O1W 95.47(12) . .
O10 Eu1 Eu2 O6 -76.40(14) . 2_655
O9 Eu1 Eu2 O6 102.99(15) . 2_655
O2 Eu1 Eu2 O6 176.91(9) 2_545 2_655
O7 Eu1 Eu2 O6 99.78(10) . 2_655
O2W Eu1 Eu2 O6 -29.29(10) . 2_655
N10 Eu1 Eu2 O6 40.97(10) . 2_655
N7 Eu1 Eu2 O6 -112.26(11) . 2_655
O10 Eu1 Eu2 N4 60.54(15) . .
O9 Eu1 Eu2 N4 -120.08(15) . .
O2 Eu1 Eu2 N4 -46.16(11) 2_545 .
O7 Eu1 Eu2 N4 -123.29(11) . .
O2W Eu1 Eu2 N4 107.64(11) . .
N10 Eu1 Eu2 N4 177.90(11) . .
N7 Eu1 Eu2 N4 24.67(12) . .
O10 Eu1 Eu2 N1 -146.36(15) . .
O9 Eu1 Eu2 N1 33.02(15) . .
O2 Eu1 Eu2 N1 106.94(11) 2_545 .
O7 Eu1 Eu2 N1 29.81(11) . .
O2W Eu1 Eu2 N1 -99.25(11) . .
N10 Eu1 Eu2 N1 -29.00(11) . .
N7 Eu1 Eu2 N1 177.78(11) . .
O10 Eu1 Eu2 C10 15.18(15) . .
O9 Eu1 Eu2 C10 -165.43(15) . .
O2 Eu1 Eu2 C10 -91.51(10) 2_545 .
O7 Eu1 Eu2 C10 -168.64(11) . .
O2W Eu1 Eu2 C10 62.29(11) . .
N10 Eu1 Eu2 C10 132.55(11) . .
N7 Eu1 Eu2 C10 -20.68(11) . .
O9 Eu2 O1 C5 18.4(5) . .
O10 Eu2 O1 C5 -141.8(3) . .
O3 Eu2 O1 C5 -157.5(4) . .
O1W Eu2 O1 C5 77.2(4) . .
O6 Eu2 O1 C5 -77.8(4) 2_655 .
N4 Eu2 O1 C5 145.5(4) . .
N1 Eu2 O1 C5 -6.7(4) . .
C10 Eu2 O1 C5 -169.3(4) . .
O9 Eu2 O3 C10 43.5(4) . .
O10 Eu2 O3 C10 45.3(3) . .
O1 Eu2 O3 C10 -142.2(3) . .
O1W Eu2 O3 C10 -77.6(3) . .
O6 Eu2 O3 C10 130.3(3) 2_655 .
N4 Eu2 O3 C10 -29.7(3) . .
N1 Eu2 O3 C10 -174.5(3) . .
Eu1 Eu2 O3 C10 44.4(3) . .
O10 Eu1 O5 C15 -15.1(5) . .
O9 Eu1 O5 C15 146.3(3) . .
O2 Eu1 O5 C15 84.1(4) 2_545 .
O7 Eu1 O5 C15 163.4(4) . .
O2W Eu1 O5 C15 -72.1(4) . .
N10 Eu1 O5 C15 -140.0(4) . .
N7 Eu1 O5 C15 11.9(4) . .
O10 Eu1 O7 C20 -40.9(4) . .
O9 Eu1 O7 C20 -47.2(3) . .
O5 Eu1 O7 C20 141.2(3) . .
O2 Eu1 O7 C20 -129.9(3) 2_545 .
O2W Eu1 O7 C20 77.5(3) . .
N10 Eu1 O7 C20 27.6(3) . .
N7 Eu1 O7 C20 172.4(3) . .
Eu2 Eu1 O7 C20 -45.4(3) . .
O10 Eu2 O9 Eu1 -0.37(10) . .
O1 Eu2 O9 Eu1 -170.61(13) . .
O3 Eu2 O9 Eu1 1.5(3) . .
O1W Eu2 O9 Eu1 131.23(14) . .
O6 Eu2 O9 Eu1 -80.04(13) 2_655 .
N4 Eu2 O9 Eu1 63.92(15) . .
N1 Eu2 O9 Eu1 -148.05(14) . .
C10 Eu2 O9 Eu1 20.4(2) . .
O10 Eu1 O9 Eu2 0.38(11) . .
O5 Eu1 O9 Eu2 -166.61(16) . .
O2 Eu1 O9 Eu2 -103.33(13) 2_545 .
O7 Eu1 O9 Eu2 177.03(14) . .
O2W Eu1 O9 Eu2 61.15(17) . .
N10 Eu1 O9 Eu2 112.10(14) . .
N7 Eu1 O9 Eu2 -50.8(2) . .
O9 Eu1 O10 Eu2 -0.37(10) . .
O5 Eu1 O10 Eu2 170.05(13) . .
O2 Eu1 O10 Eu2 76.25(13) 2_545 .
O7 Eu1 O10 Eu2 -7.0(3) . .
O2W Eu1 O10 Eu2 -133.99(14) . .
N10 Eu1 O10 Eu2 -65.57(14) . .
N7 Eu1 O10 Eu2 146.10(14) . .
O9 Eu2 O10 Eu1 0.38(10) . .
O1 Eu2 O10 Eu1 166.13(17) . .
O3 Eu2 O10 Eu1 -178.68(14) . .
O1W Eu2 O10 Eu1 -61.20(17) . .
O6 Eu2 O10 Eu1 101.91(13) 2_655 .
N4 Eu2 O10 Eu1 -114.09(14) . .
N1 Eu2 O10 Eu1 48.06(19) . .
C10 Eu2 O10 Eu1 -163.80(16) . .
O9 Eu2 N1 C1 20.7(3) . .
O10 Eu2 N1 C1 -24.6(4) . .
O1 Eu2 N1 C1 -176.5(4) . .
O3 Eu2 N1 C1 -141.3(3) . .
O1W Eu2 N1 C1 101.9(4) . .
O6 Eu2 N1 C1 -82.8(4) 2_655 .
N4 Eu2 N1 C1 121.1(4) . .
C10 Eu2 N1 C1 -144.6(3) . .
Eu1 Eu2 N1 C1 1.8(4) . .
O9 Eu2 N1 C4 -162.2(3) . .
O10 Eu2 N1 C4 152.5(3) . .
O1 Eu2 N1 C4 0.5(3) . .
O3 Eu2 N1 C4 35.8(3) . .
O1W Eu2 N1 C4 -81.0(3) . .
O6 Eu2 N1 C4 94.3(3) 2_655 .
N4 Eu2 N1 C4 -61.8(4) . .
C10 Eu2 N1 C4 32.5(4) . .
Eu1 Eu2 N1 C4 178.9(3) . .
O9 Eu2 N4 C9 -126.0(3) . .
O10 Eu2 N4 C9 -63.2(3) . .
O1 Eu2 N4 C9 88.6(3) . .
O3 Eu2 N4 C9 25.0(3) . .
O1W Eu2 N4 C9 161.4(3) . .
O6 Eu2 N4 C9 -4.4(4) 2_655 .
N1 Eu2 N4 C9 141.5(3) . .
C10 Eu2 N4 C9 11.8(3) . .
Eu1 Eu2 N4 C9 -94.4(3) . .
O9 Eu2 N4 C6 31.3(4) . .
O10 Eu2 N4 C6 94.1(4) . .
O1 Eu2 N4 C6 -114.1(4) . .
O3 Eu2 N4 C6 -177.8(4) . .
O1W Eu2 N4 C6 -41.4(4) . .
O6 Eu2 N4 C6 152.8(3) 2_655 .
N1 Eu2 N4 C6 -61.2(5) . .
C10 Eu2 N4 C6 169.1(4) . .
Eu1 Eu2 N4 C6 62.8(4) . .
O10 Eu1 N7 C11 -23.0(4) . .
O9 Eu1 N7 C11 25.0(4) . .
O5 Eu1 N7 C11 174.8(4) . .
O2 Eu1 N7 C11 80.4(4) 2_545 .
O7 Eu1 N7 C11 140.8(3) . .
O2W Eu1 N7 C11 -104.5(4) . .
N10 Eu1 N7 C11 -122.4(4) . .
Eu2 Eu1 N7 C11 -2.7(4) . .
O10 Eu1 N7 C14 158.1(3) . .
O9 Eu1 N7 C14 -153.9(3) . .
O5 Eu1 N7 C14 -4.1(3) . .
O2 Eu1 N7 C14 -98.5(3) 2_545 .
O7 Eu1 N7 C14 -38.1(3) . .
O2W Eu1 N7 C14 76.6(3) . .
N10 Eu1 N7 C14 58.6(4) . .
Eu2 Eu1 N7 C14 178.4(3) . .
O10 Eu1 N10 C16 -29.3(4) . .
O9 Eu1 N10 C16 -93.0(4) . .
O5 Eu1 N10 C16 116.7(3) . .
O2 Eu1 N10 C16 -148.2(3) 2_545 .
O7 Eu1 N10 C16 179.2(4) . .
O2W Eu1 N10 C16 45.2(3) . .
N7 Eu1 N10 C16 63.7(4) . .
Eu2 Eu1 N10 C16 -61.6(3) . .
O10 Eu1 N10 C19 128.1(3) . .
O9 Eu1 N10 C19 64.4(3) . .
O5 Eu1 N10 C19 -85.9(3) . .
O2 Eu1 N10 C19 9.1(4) 2_545 .
O7 Eu1 N10 C19 -23.5(3) . .
O2W Eu1 N10 C19 -157.5(3) . .
N7 Eu1 N10 C19 -138.9(3) . .
Eu2 Eu1 N10 C19 95.8(3) . .
C4 N1 C1 C2 -0.9(7) . .
Eu2 N1 C1 C2 176.1(3) . .
C3 N2 C2 C1 1.3(7) . .
N1 C1 C2 N2 0.8(8) . .
C2 N2 C3 N3 178.9(5) . .
C2 N2 C3 C4 -3.0(7) . .
C1 N1 C4 C3 -0.8(6) . .
Eu2 N1 C4 C3 -178.1(3) . .
C1 N1 C4 C5 -178.9(4) . .
Eu2 N1 C4 C5 3.9(5) . .
N3 C3 C4 N1 -179.1(4) . .
N2 C3 C4 N1 2.9(7) . .
N3 C3 C4 C5 -1.3(7) . .
N2 C3 C4 C5 -179.2(4) . .
Eu2 O1 C5 O2 -169.5(3) . .
Eu2 O1 C5 C4 11.2(6) . .
Eu1 O2 C5 O1 20.0(6) 2 .
Eu1 O2 C5 C4 -160.8(3) 2 .
N1 C4 C5 O1 -9.1(6) . .
C3 C4 C5 O1 172.9(4) . .
N1 C4 C5 O2 171.6(4) . .
C3 C4 C5 O2 -6.4(6) . .
C9 N4 C6 C7 0.8(7) . .
Eu2 N4 C6 C7 -155.1(4) . .
C8 N5 C7 C6 -0.6(8) . .
N4 C6 C7 N5 1.4(8) . .
C7 N5 C8 N6 175.8(5) . .
C7 N5 C8 C9 -2.3(7) . .
C6 N4 C9 C8 -3.7(6) . .
Eu2 N4 C9 C8 155.1(3) . .
C6 N4 C9 C10 -179.8(4) . .
Eu2 N4 C9 C10 -21.0(4) . .
N6 C8 C9 N4 -173.4(4) . .
N5 C8 C9 N4 4.6(7) . .
N6 C8 C9 C10 2.3(7) . .
N5 C8 C9 C10 -179.6(4) . .
Eu2 O3 C10 O4 -149.8(3) . .
Eu2 O3 C10 C9 30.8(5) . .
N4 C9 C10 O4 177.4(4) . .
C8 C9 C10 O4 1.4(6) . .
N4 C9 C10 O3 -3.2(6) . .
C8 C9 C10 O3 -179.2(4) . .
N4 C9 C10 Eu2 15.8(3) . .
C8 C9 C10 Eu2 -160.1(4) . .
O9 Eu2 C10 O4 -87.1(6) . .
O10 Eu2 C10 O4 -66.0(6) . .
O1 Eu2 C10 O4 100.4(6) . .
O3 Eu2 C10 O4 64.6(6) . .
O1W Eu2 C10 O4 175.8(6) . .
O6 Eu2 C10 O4 16.2(6) 2_655 .
N4 Eu2 C10 O4 -152.8(7) . .
N1 Eu2 C10 O4 72.4(7) . .
Eu1 Eu2 C10 O4 -75.3(6) . .
O9 Eu2 C10 O3 -151.7(3) . .
O10 Eu2 C10 O3 -130.6(3) . .
O1 Eu2 C10 O3 35.8(3) . .
O1W Eu2 C10 O3 111.2(3) . .
O6 Eu2 C10 O3 -48.4(3) 2_655 .
N4 Eu2 C10 O3 142.6(4) . .
N1 Eu2 C10 O3 7.8(4) . .
Eu1 Eu2 C10 O3 -139.8(3) . .
O9 Eu2 C10 C9 55.9(3) . .
O10 Eu2 C10 C9 77.1(2) . .
O1 Eu2 C10 C9 -116.6(2) . .
O3 Eu2 C10 C9 -152.4(4) . .
O1W Eu2 C10 C9 -41.1(2) . .
O6 Eu2 C10 C9 159.2(2) 2_655 .
N4 Eu2 C10 C9 -9.7(2) . .
N1 Eu2 C10 C9 -144.5(2) . .
Eu1 Eu2 C10 C9 67.8(2) . .
C14 N7 C11 C12 1.2(7) . .
Eu1 N7 C11 C12 -177.7(4) . .
C13 N8 C12 C11 -1.2(8) . .
N7 C11 C12 N8 -0.7(8) . .
C12 N8 C13 N9 -179.0(5) . .
C12 N8 C13 C14 2.6(7) . .
C11 N7 C14 C13 0.2(6) . .
Eu1 N7 C14 C13 179.2(3) . .
C11 N7 C14 C15 179.6(4) . .
Eu1 N7 C14 C15 -1.4(4) . .
N8 C13 C14 N7 -2.2(7) . .
N9 C13 C14 N7 179.5(5) . .
N8 C13 C14 C15 178.5(4) . .
N9 C13 C14 C15 0.2(8) . .
Eu1 O5 C15 O6 163.6(3) . .
Eu1 O5 C15 C14 -17.4(6) . .
Eu2 O6 C15 O5 -17.6(6) 2_645 .
Eu2 O6 C15 C14 163.4(3) 2_645 .
N7 C14 C15 O5 10.8(6) . .
C13 C14 C15 O5 -169.9(4) . .
N7 C14 C15 O6 -170.1(4) . .
C13 C14 C15 O6 9.3(7) . .
C19 N10 C16 C17 -1.2(7) . .
Eu1 N10 C16 C17 155.0(4) . .
C18 N11 C17 C16 0.6(8) . .
N10 C16 C17 N11 -0.4(8) . .
C17 N11 C18 N12 -178.4(5) . .
C17 N11 C18 C19 0.5(7) . .
C16 N10 C19 C18 2.3(6) . .
Eu1 N10 C19 C18 -156.3(3) . .
C16 N10 C19 C20 178.8(4) . .
Eu1 N10 C19 C20 20.3(4) . .
N12 C18 C19 N10 176.9(4) . .
N11 C18 C19 N10 -2.0(7) . .
N12 C18 C19 C20 0.6(7) . .
N11 C18 C19 C20 -178.3(4) . .
Eu1 O7 C20 O8 151.8(3) . .
Eu1 O7 C20 C19 -28.0(5) . .
N10 C19 C20 O8 -177.4(4) . .
C18 C19 C20 O8 -0.9(7) . .
N10 C19 C20 O7 2.4(6) . .
C18 C19 C20 O7 178.8(4) . .
